data_4321763
loop_
_publ_author_name
'Osamu Niyomura'
'Shinzi Kato'
'Takahiro Kanda'

_publ_section_title
;
 Facile Synthesis and Structure of Heavy Alkali Metal Thiocarboxylates:
 Structural Comparison with the Selenium and Tellurium Isologues
;
_journal_name_full 'Inorganic Chemistry'
_journal_page_first 507
_journal_page_last 518
_journal_paper_doi 10.1021/ic9808091
_journal_volume 38
_journal_year 1999
_chemical_formula_sum 'C8 H7 K O2 S'
_chemical_formula_weight 206.30
_space_group_IT_number 14
_symmetry_cell_setting monoclinic
_symmetry_Int_Tables_number 14
_symmetry_space_group_name_Hall '-P 2yab'
_symmetry_space_group_name_H-M 'P 1 21/a 1'
_audit_creation_date 'Wed Jun 24 14:36:54 1998'
_audit_creation_method 'from TEXRAY.INF file'
_cell_angle_alpha 90
_cell_angle_beta 98.866(9)
_cell_angle_gamma 90
_cell_formula_units_Z 4
_cell_length_a 8.401(1)
_cell_length_b 7.126(1)
_cell_length_c 15.144(1)
_cell_measurement_reflns_used 25
_cell_measurement_temperature 296.2
_cell_measurement_theta_max 15.0
_cell_measurement_theta_min 14.6
_cell_volume 895.77(18)
_computing_cell_refinement 'Rigaku/AFC Diffractometer Control'
_computing_data_collection 'Rigaku/AFC Diffractometer Control'
_computing_data_reduction teXsan
_computing_publication_material teXsan
_computing_structure_refinement teXsan
_computing_structure_solution SHELXS86
_diffrn_ambient_temperature 296.2
_diffrn_measurement_device_type 'Rigaku AFC7R'
_diffrn_measurement_method \w-2\q
_diffrn_orient_matrix_UB_11 -0.02910
_diffrn_orient_matrix_UB_12 0.06210
_diffrn_orient_matrix_UB_13 -0.05951
_diffrn_orient_matrix_UB_21 -0.10448
_diffrn_orient_matrix_UB_22 0.04223
_diffrn_orient_matrix_UB_23 0.01727
_diffrn_orient_matrix_UB_31 0.05247
_diffrn_orient_matrix_UB_32 0.11854
_diffrn_orient_matrix_UB_33 0.02503
_diffrn_radiation_detector 'scintillation counter'
_diffrn_radiation_monochromator graphite
_diffrn_radiation_source 'Rigaku rotating anode'
_diffrn_radiation_type 'Mo K\a'
_diffrn_radiation_wavelength 0.7107
_diffrn_reflns_av_R_equivalents 0.021
_diffrn_reflns_av_sigmaI/netI 0.000
_diffrn_reflns_limit_h_max 10
_diffrn_reflns_limit_h_min 0
_diffrn_reflns_limit_k_max 9
_diffrn_reflns_limit_k_min 0
_diffrn_reflns_limit_l_max 19
_diffrn_reflns_limit_l_min -19
_diffrn_reflns_number 2367
_diffrn_reflns_reduction_process 'Lp corrections applied'
_diffrn_reflns_theta_max 27.4943
_diffrn_standards_decay_% -1.28
_diffrn_standards_interval_count 150
_diffrn_standards_number 3
_exptl_absorpt_coefficient_mu 0.779
_exptl_absorpt_correction_type none
_exptl_crystal_colour p.
_exptl_crystal_density_diffrn 1.530
_exptl_crystal_density_method 'not measured'
_exptl_crystal_description prismatic
_exptl_crystal_F_000 424.00
_exptl_crystal_size_max 0.430
_exptl_crystal_size_mid 0.400
_exptl_crystal_size_min 0.260
_refine_diff_density_max 0.28
_refine_diff_density_min -0.18
_refine_ls_extinction_method none
_refine_ls_goodness_of_fit_ref 1.735
_refine_ls_hydrogen_treatment refall
_refine_ls_matrix_type full
_refine_ls_number_constraints 0
_refine_ls_number_parameters 138
_refine_ls_number_reflns 1638
_refine_ls_number_restraints 0
_refine_ls_R_factor_all 0.0318
_refine_ls_R_factor_gt 0.0318
_refine_ls_shift/su_max 3.2590
_refine_ls_shift/su_mean 0.0240
_refine_ls_structure_factor_coef F
_refine_ls_weighting_details 'w = 1/[\s^2^(Fo) + 0.00010|Fo|^2^]'
_refine_ls_weighting_scheme calc
_refine_ls_wR_factor_gt 0.0408
_refine_ls_wR_factor_ref 0.0408
_reflns_number_gt 1638
_reflns_number_total 2222
_reflns_threshold_expression >3.0sigma(I)
_cod_data_source_file ic9808091_2.cif
_cod_data_source_block 2-MeOC6H4COSK
_cod_original_cell_volume 895.8(2)
_cod_original_sg_symbol_H-M 'P 21/a '
_cod_original_formula_sum 'C8 H7 K O2 S '
_cod_database_code 4321763

loop_
_symmetry_equiv_pos_as_xyz
x,y,z
1/2-x,1/2+y,-z
-x,-y,-z
1/2+x,1/2-y,z

loop_
_atom_site_label
_atom_site_type_symbol
_atom_site_fract_x
_atom_site_fract_y
_atom_site_fract_z
_atom_site_U_iso_or_equiv
_atom_site_adp_type
_atom_site_occupancy
_atom_site_calc_flag
_atom_site_refinement_flags
_atom_site_disorder_assembly
_atom_site_disorder_group
K(1) K 0.69977(6) -0.10639(7) -0.06302(3) 0.0365(1) Uani 1.00 d . . .
S(1) S 0.55169(7) -0.27832(9) 0.10463(4) 0.0346(2) Uani 1.00 d . . .
O(1) O 0.6703(2) 0.0613(2) 0.1032(1) 0.0432(5) Uani 1.00 d . . .
O(2) O 0.4052(2) 0.0423(3) 0.2464(1) 0.0368(4) Uani 1.00 d . . .
C(1) C 0.6721(2) -0.0560(3) 0.2484(1) 0.0270(5) Uani 1.00 d . . .
C(2) C 0.5521(2) 0.0026(3) 0.2966(1) 0.0288(5) Uani 1.00 d . . .
C(3) C 0.5855(3) 0.0221(4) 0.3885(2) 0.0395(7) Uani 1.00 d . . .
C(4) C 0.7377(3) -0.0181(4) 0.4329(2) 0.0444(7) Uani 1.00 d . . .
C(5) C 0.8573(3) -0.0743(4) 0.3864(2) 0.0432(7) Uani 1.00 d . . .
C(6) C 0.8253(3) -0.0923(3) 0.2942(2) 0.0357(6) Uani 1.00 d . . .
C(7) C 0.6378(2) -0.0744(3) 0.1479(1) 0.0269(5) Uani 1.00 d . . .
C(8) C 0.2725(3) 0.0795(4) 0.2928(2) 0.0417(7) Uani 1.00 d . . .
H(1) H 0.519(3) 0.058(4) 0.418(2) 0.048(8) Uiso 1.00 calc . . .
H(2) H 0.756(3) -0.006(4) 0.495(2) 0.047(7) Uiso 1.00 calc . . .
H(3) H 0.964(3) -0.100(4) 0.417(2) 0.047(7) Uiso 1.00 calc . . .
H(4) H 0.906(3) -0.126(4) 0.261(2) 0.036(7) Uiso 1.00 calc . . .
H(5) H 0.169(3) 0.098(4) 0.243(2) 0.054(8) Uiso 1.00 calc . . .
H(6) H 0.298(3) 0.192(4) 0.333(2) 0.040(7) Uiso 1.00 calc . . .
H(7) H 0.257(3) -0.028(4) 0.330(2) 0.044(7) Uiso 1.00 calc . . .

loop_
_atom_site_aniso_label
_atom_site_aniso_U_11
_atom_site_aniso_U_22
_atom_site_aniso_U_33
_atom_site_aniso_U_12
_atom_site_aniso_U_13
_atom_site_aniso_U_23
K(1) 0.0451(3) 0.0345(3) 0.0314(3) 0.0049(2) 0.0111(2) 0.0010(2)
S(1) 0.0390(3) 0.0340(3) 0.0313(3) -0.0014(2) 0.0072(2) -0.0026(2)
O(1) 0.066(1) 0.0315(9) 0.0332(8) -0.0071(8) 0.0107(8) 0.0053(7)
O(2) 0.0302(8) 0.051(1) 0.0301(8) 0.0063(7) 0.0086(6) -0.0022(7)
C(1) 0.031(1) 0.0229(10) 0.0276(10) -0.0029(8) 0.0060(8) -0.0004(8)
C(2) 0.031(1) 0.030(1) 0.0269(10) -0.0035(9) 0.0066(8) 0.0011(9)
C(3) 0.043(1) 0.050(2) 0.028(1) -0.005(1) 0.012(1) -0.002(1)
C(4) 0.052(1) 0.056(2) 0.023(1) -0.008(1) 0.000(1) -0.002(1)
C(5) 0.040(1) 0.049(2) 0.037(1) 0.001(1) -0.006(1) -0.001(1)
C(6) 0.035(1) 0.035(1) 0.036(1) 0.002(1) 0.0044(10) -0.0022(10)
C(7) 0.0265(10) 0.029(1) 0.0267(10) 0.0050(8) 0.0077(8) 0.0016(8)
C(8) 0.038(1) 0.048(2) 0.042(1) 0.005(1) 0.016(1) -0.007(1)

loop_
_atom_type_symbol
_atom_type_description
_atom_type_scat_dispersion_real
_atom_type_scat_dispersion_imag
_atom_type_scat_source
C C 0.003 0.002
;International Tables for Crystallography
(1992, Vol. C, Tables 4.2.6.8 and 6.1.1.1)
;
H H 0.000 0.000
;International Tables for Crystallography
(1992, Vol. C, Table 6.1.1.2)
;
K K 0.200 0.250
;International Tables for Crystallography
(1992, Vol. C, Tables 4.2.6.8 and 6.1.1.1)
;
O O 0.011 0.006
;International Tables for Crystallography
(1992, Vol. C, Tables 4.2.6.8 and 6.1.1.1)
;
S S 0.125 0.123
;International Tables for Crystallography
(1992, Vol. C, Tables 4.2.6.8 and 6.1.1.1)
;

loop_
_geom_angle_atom_site_label_1
_geom_angle_atom_site_label_2
_geom_angle_atom_site_label_3
_geom_angle
_geom_angle_site_symmetry_1
_geom_angle_site_symmetry_2
_geom_angle_site_symmetry_3
_geom_angle_publ_flag
K(1) K(1) K(1) 122.27(2) 2_645 1_555 2_655 yes
K(1) K(1) K(1) 102.49(2) 2_645 1_555 3_655 yes
K(1) K(1) S(1) 51.49(2) 2_645 1_555 1_555 yes
K(1) K(1) S(1) 128.76(3) 2_645 1_555 2_655 yes
K(1) K(1) S(1) 148.90(2) 2_645 1_555 3_655 yes
K(1) K(1) O(1) 89.60(4) 2_645 1_555 1_555 yes
K(1) K(1) O(1) 43.94(4) 2_645 1_555 2_645 yes
K(1) K(1) O(1) 108.23(4) 2_645 1_555 3_655 yes
K(1) K(1) O(2) 127.94(4) 2_645 1_555 3_655 yes
K(1) K(1) C(7) 130.41(4) 2_645 1_555 3_655 yes
K(1) K(1) K(1) 67.04(2) 2_655 1_555 3_655 yes
K(1) K(1) S(1) 92.32(2) 2_655 1_555 1_555 yes
K(1) K(1) S(1) 50.95(1) 2_655 1_555 2_655 yes
K(1) K(1) S(1) 57.86(1) 2_655 1_555 3_655 yes
K(1) K(1) O(1) 41.71(3) 2_655 1_555 1_555 yes
K(1) K(1) O(1) 143.84(4) 2_655 1_555 2_645 yes
K(1) K(1) O(1) 97.52(3) 2_655 1_555 3_655 yes
K(1) K(1) O(2) 109.34(4) 2_655 1_555 3_655 yes
K(1) K(1) C(7) 86.70(4) 2_655 1_555 3_655 yes
K(1) K(1) S(1) 51.39(1) 3_655 1_555 1_555 yes
K(1) K(1) S(1) 113.12(2) 3_655 1_555 2_655 yes
K(1) K(1) S(1) 46.96(1) 3_655 1_555 3_655 yes
K(1) K(1) O(1) 44.66(4) 3_655 1_555 1_555 yes
K(1) K(1) O(1) 139.55(4) 3_655 1_555 2_645 yes
K(1) K(1) O(1) 40.07(3) 3_655 1_555 3_655 yes
K(1) K(1) O(2) 103.23(4) 3_655 1_555 3_655 yes
K(1) K(1) C(7) 49.00(4) 3_655 1_555 3_655 yes
S(1) K(1) S(1) 139.33(2) 1_555 1_555 2_655 yes
S(1) K(1) S(1) 98.35(2) 1_555 1_555 3_655 yes
S(1) K(1) O(1) 50.62(3) 1_555 1_555 1_555 yes
S(1) K(1) O(1) 93.55(4) 1_555 1_555 2_645 yes
S(1) K(1) O(1) 72.36(3) 1_555 1_555 3_655 yes
S(1) K(1) O(2) 137.29(4) 1_555 1_555 3_655 yes
S(1) K(1) C(7) 92.49(4) 1_555 1_555 3_655 yes
S(1) K(1) S(1) 77.74(1) 2_655 1_555 3_655 yes
S(1) K(1) O(1) 90.88(4) 2_655 1_555 1_555 yes
S(1) K(1) O(1) 106.90(4) 2_655 1_555 2_645 yes
S(1) K(1) O(1) 122.83(4) 2_655 1_555 3_655 yes
S(1) K(1) O(2) 78.80(4) 2_655 1_555 3_655 yes
S(1) K(1) C(7) 100.84(4) 2_655 1_555 3_655 yes
S(1) K(1) O(1) 72.11(4) 3_655 1_555 1_555 yes
S(1) K(1) O(1) 154.91(4) 3_655 1_555 2_645 yes
S(1) K(1) O(1) 46.72(3) 3_655 1_555 3_655 yes
S(1) K(1) O(2) 66.59(4) 3_655 1_555 3_655 yes
S(1) K(1) C(7) 29.39(4) 3_655 1_555 3_655 yes
O(1) K(1) O(1) 131.34(5) 1_555 1_555 2_645 yes
O(1) K(1) O(1) 84.72(5) 1_555 1_555 3_655 yes
O(1) K(1) O(2) 138.64(5) 1_555 1_555 3_655 yes
O(1) K(1) C(7) 89.63(5) 1_555 1_555 3_655 yes
O(1) K(1) O(1) 118.24(5) 2_645 1_555 3_655 yes
O(1) K(1) O(2) 89.77(5) 2_645 1_555 3_655 yes
O(1) K(1) C(7) 128.57(5) 2_645 1_555 3_655 yes
O(1) K(1) O(2) 68.71(4) 3_655 1_555 3_655 yes
O(1) K(1) C(7) 22.57(5) 3_655 1_555 3_655 yes
O(2) K(1) C(7) 54.24(5) 3_655 1_555 3_655 yes
K(1) S(1) K(1) 77.57(1) 1_555 1_555 2_645 yes
K(1) S(1) K(1) 81.65(2) 1_555 1_555 3_655 yes
K(1) S(1) C(7) 77.72(7) 1_555 1_555 1_555 yes
K(1) S(1) K(1) 157.59(3) 2_645 1_555 3_655 yes
K(1) S(1) C(7) 115.99(7) 2_645 1_555 1_555 yes
K(1) S(1) C(7) 66.81(7) 3_655 1_555 1_555 yes
K(1) O(1) K(1) 94.35(5) 1_555 1_555 2_655 yes
K(1) O(1) K(1) 95.28(5) 1_555 1_555 3_655 yes
K(1) O(1) C(7) 102.3(1) 1_555 1_555 1_555 yes
K(1) O(1) K(1) 106.98(6) 2_655 1_555 3_655 yes
K(1) O(1) C(7) 159.5(1) 2_655 1_555 1_555 yes
K(1) O(1) C(7) 83.6(1) 3_655 1_555 1_555 yes
K(1) O(2) C(2) 134.1(1) 3_655 1_555 1_555 yes
K(1) O(2) C(8) 107.7(1) 3_655 1_555 1_555 yes
C(2) O(2) C(8) 117.9(2) 1_555 1_555 1_555 yes
C(2) C(1) C(6) 118.9(2) 1_555 1_555 1_555 yes
C(2) C(1) C(7) 120.8(2) 1_555 1_555 1_555 yes
C(6) C(1) C(7) 120.3(2) 1_555 1_555 1_555 yes
O(2) C(2) C(1) 115.5(2) 1_555 1_555 1_555 yes
O(2) C(2) C(3) 124.1(2) 1_555 1_555 1_555 yes
C(1) C(2) C(3) 120.3(2) 1_555 1_555 1_555 yes
C(2) C(3) C(4) 119.9(2) 1_555 1_555 1_555 yes
C(2) C(3) H(1) 122(2) 1_555 1_555 1_555 no
C(4) C(3) H(1) 117(1) 1_555 1_555 1_555 no
C(3) C(4) C(5) 120.4(2) 1_555 1_555 1_555 yes
C(3) C(4) H(2) 117(1) 1_555 1_555 1_555 no
C(5) C(4) H(2) 121(1) 1_555 1_555 1_555 no
C(4) C(5) C(6) 120.0(2) 1_555 1_555 1_555 yes
C(4) C(5) H(3) 120(1) 1_555 1_555 1_555 no
C(6) C(5) H(3) 119(1) 1_555 1_555 1_555 no
C(1) C(6) C(5) 120.4(2) 1_555 1_555 1_555 yes
C(1) C(6) H(4) 118(1) 1_555 1_555 1_555 no
C(5) C(6) H(4) 121(1) 1_555 1_555 1_555 no
K(1) C(7) S(1) 83.80(8) 3_655 1_555 1_555 yes
K(1) C(7) O(1) 73.8(1) 3_655 1_555 1_555 yes
K(1) C(7) C(1) 112.9(1) 3_655 1_555 1_555 yes
S(1) C(7) O(1) 125.0(2) 1_555 1_555 1_555 yes
S(1) C(7) C(1) 117.6(2) 1_555 1_555 1_555 yes
O(1) C(7) C(1) 117.4(2) 1_555 1_555 1_555 yes
O(2) C(8) H(5) 107(1) 1_555 1_555 1_555 no
O(2) C(8) H(6) 109(1) 1_555 1_555 1_555 no
O(2) C(8) H(7) 108(1) 1_555 1_555 1_555 no
H(5) C(8) H(6) 113(2) 1_555 1_555 1_555 no
H(5) C(8) H(7) 109(2) 1_555 1_555 1_555 no
H(6) C(8) H(7) 107(2) 1_555 1_555 1_555 no

loop_
_geom_bond_atom_site_label_1
_geom_bond_atom_site_label_2
_geom_bond_distance
_geom_bond_site_symmetry_1
_geom_bond_site_symmetry_2
_geom_bond_publ_flag
K(1) K(1) 4.0687(5) 1_555 2_645 yes
K(1) K(1) 4.0687(5) 1_555 2_655 yes
K(1) K(1) 4.380(1) 1_555 3_655 yes
K(1) S(1) 3.2354(7) 1_555 1_555 yes
K(1) S(1) 3.2600(8) 1_555 2_655 yes
K(1) S(1) 3.4592(8) 1_555 3_655 yes
K(1) O(1) 2.831(2) 1_555 1_555 yes
K(1) O(1) 2.715(2) 1_555 2_645 yes
K(1) O(1) 3.091(2) 1_555 3_655 yes
K(1) O(2) 2.819(2) 1_555 3_655 yes
K(1) C(7) 3.198(2) 1_555 3_655 yes
S(1) C(7) 1.708(2) 1_555 1_555 yes
O(1) C(7) 1.235(3) 1_555 1_555 yes
O(2) C(2) 1.376(3) 1_555 1_555 yes
O(2) C(8) 1.431(3) 1_555 1_555 yes
C(1) C(2) 1.396(3) 1_555 1_555 yes
C(1) C(6) 1.389(3) 1_555 1_555 yes
C(1) C(7) 1.512(3) 1_555 1_555 yes
C(2) C(3) 1.383(3) 1_555 1_555 yes
C(3) C(4) 1.380(4) 1_555 1_555 yes
C(3) H(1) 0.81(3) 1_555 1_555 no
C(4) C(5) 1.374(4) 1_555 1_555 yes
C(4) H(2) 0.94(3) 1_555 1_555 no
C(5) C(6) 1.387(3) 1_555 1_555 yes
C(5) H(3) 0.96(3) 1_555 1_555 no
C(6) H(4) 0.94(3) 1_555 1_555 no
C(8) H(5) 1.07(3) 1_555 1_555 no
C(8) H(6) 1.01(3) 1_555 1_555 no
C(8) H(7) 0.98(3) 1_555 1_555 no

loop_
_geom_contact_atom_site_label_1
_geom_contact_atom_site_label_2
_geom_contact_distance
_geom_contact_site_symmetry_1
_geom_contact_site_symmetry_2
_geom_contact_publ_flag
K(1) S(1) 3.2354(7) 1_555 1_555 ?
K(1) S(1) 3.2600(8) 1_555 2_655 ?
K(1) S(1) 3.4592(8) 1_555 3_655 ?
K(1) O(1) 2.831(2) 1_555 1_555 ?
K(1) O(1) 2.715(2) 1_555 2_645 ?
K(1) O(1) 3.091(2) 1_555 3_655 ?
K(1) O(2) 2.819(2) 1_555 3_655 ?
K(1) C(7) 3.198(2) 1_555 3_655 ?
K(1) O(1) 2.715(2) 1_555 2_645 ?
K(1) O(2) 2.819(2) 1_555 3_655 ?
K(1) O(1) 2.831(2) 1_555 1_555 ?
K(1) O(1) 3.091(2) 1_555 3_655 ?
K(1) H(5) 3.10(3) 1_555 3_655 ?
K(1) C(7) 3.198(2) 1_555 3_655 ?
K(1) S(1) 3.2354(7) 1_555 1_555 ?
K(1) S(1) 3.2600(8) 1_555 2_655 ?
K(1) C(7) 3.322(2) 1_555 1_555 ?
K(1) S(1) 3.4592(8) 1_555 3_655 ?
K(1) C(8) 3.529(3) 1_555 3_655 ?
S(1) H(4) 2.90(3) 1_555 4_445 ?
S(1) H(5) 3.15(3) 1_555 4_545 ?
O(1) H(5) 3.23(3) 1_555 4_555 ?
O(2) H(4) 2.98(3) 1_555 4_445 ?
O(2) C(6) 3.378(3) 1_555 4_445 ?
O(2) H(5) 3.39(3) 1_555 4_555 ?
C(1) H(6) 3.01(3) 1_555 4_555 ?
C(1) H(4) 3.21(3) 1_555 4_445 ?
C(1) H(7) 3.25(3) 1_555 4_545 ?
C(1) H(5) 3.27(3) 1_555 4_555 ?
C(1) C(8) 3.538(4) 1_555 4_555 ?
C(2) H(4) 2.97(3) 1_555 4_445 ?
C(2) H(6) 2.99(3) 1_555 4_555 ?
C(2) H(5) 3.16(3) 1_555 4_555 ?
C(2) C(6) 3.487(3) 1_555 4_445 ?
C(2) C(8) 3.511(4) 1_555 4_555 ?
C(2) H(3) 3.54(3) 1_555 4_445 ?
C(3) H(6) 2.92(3) 1_555 4_555 ?
C(3) H(3) 3.23(3) 1_555 4_445 ?
C(3) H(1) 3.24(3) 1_555 3_656 ?
C(3) H(2) 3.59(3) 1_555 3_656 ?
C(4) H(6) 2.86(3) 1_555 4_555 ?
C(4) H(3) 3.23(3) 1_555 3_756 ?
C(4) H(1) 3.37(3) 1_555 3_656 ?
C(4) H(3) 3.55(3) 1_555 4_445 ?
C(4) H(7) 3.59(3) 1_555 3_656 ?
C(5) H(6) 2.87(3) 1_555 4_555 ?
C(5) H(7) 3.04(3) 1_555 4_545 ?
C(5) H(3) 3.36(3) 1_555 3_756 ?
C(5) H(2) 3.51(3) 1_555 3_756 ?
C(6) H(7) 2.84(3) 1_555 4_545 ?
C(6) H(6) 2.93(3) 1_555 4_555 ?
C(6) H(5) 3.38(3) 1_555 1_655 ?
C(6) C(8) 3.500(4) 1_555 4_545 ?
C(7) H(4) 3.50(3) 1_555 4_445 ?
C(8) H(2) 3.29(3) 1_555 3_656 ?
C(8) H(4) 3.37(2) 1_555 1_455 ?
C(8) H(4) 3.48(3) 1_555 4_445 ?
H(1) H(1) 2.69(6) 1_555 3_656 ?
H(1) H(2) 2.85(4) 1_555 3_656 ?
H(1) H(3) 3.30(4) 1_555 4_445 ?
H(1) H(6) 3.36(4) 1_555 4_555 ?
H(1) H(3) 3.49(4) 1_555 2_656 ?
H(2) H(3) 2.63(4) 1_555 3_756 ?
H(2) H(7) 2.67(4) 1_555 3_656 ?
H(2) H(6) 3.01(4) 1_555 3_656 ?
H(2) H(6) 3.39(4) 1_555 4_555 ?
H(2) H(2) 3.568(3) 1_555 2_656 ?
H(2) H(2) 3.568(3) 1_555 2_646 ?
H(3) H(3) 2.88(5) 1_555 3_756 ?
H(3) H(7) 3.01(4) 1_555 1_655 ?
H(3) H(7) 3.33(4) 1_555 4_545 ?
H(3) H(6) 3.39(4) 1_555 4_555 ?
H(4) H(5) 2.76(4) 1_555 1_655 ?
H(4) H(7) 3.03(4) 1_555 4_545 ?
H(4) H(7) 3.05(3) 1_555 1_655 ?
H(4) H(6) 3.45(4) 1_555 4_555 ?

loop_
_geom_torsion_atom_site_label_1
_geom_torsion_atom_site_label_2
_geom_torsion_atom_site_label_3
_geom_torsion_atom_site_label_4
_geom_torsion
_geom_torsion_site_symmetry_1
_geom_torsion_site_symmetry_2
_geom_torsion_site_symmetry_3
_geom_torsion_site_symmetry_4
_geom_torsion_publ_flag
K(1) K(1) K(1) K(1) -180.0 1_555 2_645 4_545 3_745 yes
K(1) K(1) K(1) K(1) 60.00(2) 1_555 2_645 4_545 3_755 yes
K(1) K(1) K(1) S(1) 66.75(2) 1_555 2_645 4_545 4_545 yes
K(1) K(1) K(1) S(1) -113.25(2) 1_555 2_645 4_545 2_645 yes
K(1) K(1) K(1) S(1) -157.65(1) 1_555 2_645 4_545 3_745 yes
K(1) K(1) K(1) O(1) 136.44(5) 1_555 2_645 4_545 4_545 yes
K(1) K(1) K(1) O(1) -43.56(5) 1_555 2_645 4_545 2_645 yes
K(1) K(1) K(1) O(1) 31.29(7) 1_555 2_645 4_545 3_755 yes
K(1) K(1) K(1) O(2) -74.35(4) 1_555 2_645 4_545 2_645 yes
K(1) K(1) K(1) C(7) -73.41(5) 1_555 2_645 4_545 2_645 yes
K(1) K(1) S(1) C(7) -69.52(8) 1_555 2_645 1_555 1_555 yes
K(1) K(1) S(1) C(7) -167.64(8) 1_555 2_645 4_545 4_545 yes
K(1) K(1) S(1) C(7) -10.10(7) 1_555 2_645 2_645 2_645 yes
K(1) K(1) O(1) C(7) 62.0(1) 1_555 2_645 4_545 4_545 yes
K(1) K(1) O(1) C(7) -167.9(2) 1_555 2_645 2_645 2_645 yes
K(1) K(1) O(2) C(2) -85.9(2) 1_555 2_645 4_545 4_545 yes
K(1) K(1) O(2) C(8) 100.9(2) 1_555 2_645 4_545 4_545 yes
K(1) K(1) C(7) S(1) 10.46(6) 1_555 2_645 4_545 4_545 yes
K(1) K(1) C(7) O(1) -118.7(1) 1_555 2_645 4_545 4_545 yes
K(1) K(1) C(7) C(1) 127.9(1) 1_555 2_645 4_545 4_545 yes
K(1) K(1) K(1) K(1) 180.0 1_555 2_655 4_555 3_765 yes
K(1) K(1) K(1) S(1) -173.25(2) 1_555 2_655 4_555 4_555 yes
K(1) K(1) K(1) S(1) 6.75(2) 1_555 2_655 4_555 2_655 yes
K(1) K(1) K(1) O(1) -103.56(5) 1_555 2_655 4_555 4_555 yes
K(1) K(1) K(1) O(1) 76.44(5) 1_555 2_655 4_555 2_655 yes
K(1) K(1) K(1) O(1) 151.29(6) 1_555 2_655 4_555 3_765 yes
K(1) K(1) K(1) O(2) 45.65(4) 1_555 2_655 4_555 2_655 yes
K(1) K(1) K(1) C(7) 46.59(5) 1_555 2_655 4_555 2_655 yes
K(1) K(1) S(1) C(7) -67.32(9) 1_555 2_655 4_555 4_555 yes
K(1) K(1) S(1) C(7) 120.48(7) 1_555 2_655 2_655 2_655 yes
K(1) K(1) O(1) C(7) 144.3(5) 1_555 2_655 1_555 1_555 yes
K(1) K(1) O(1) C(7) -170.3(1) 1_555 2_655 4_555 4_555 yes
K(1) K(1) O(1) C(7) -23.8(1) 1_555 2_655 2_655 2_655 yes
K(1) K(1) O(2) C(2) 101.7(2) 1_555 2_655 4_555 4_555 yes
K(1) K(1) O(2) C(8) -71.4(2) 1_555 2_655 4_555 4_555 yes
K(1) K(1) C(7) S(1) 141.25(6) 1_555 2_655 4_555 4_555 yes
K(1) K(1) C(7) O(1) 12.1(1) 1_555 2_655 4_555 4_555 yes
K(1) K(1) C(7) C(1) -101.3(1) 1_555 2_655 4_555 4_555 yes
K(1) K(1) K(1) K(1) 159.98(2) 1_555 3_655 4_445 2_545 yes
K(1) K(1) K(1) K(1) 89.41(3) 1_555 3_655 4_445 3_645 yes
K(1) K(1) K(1) S(1) 153.24(2) 1_555 3_655 4_445 4_445 yes
K(1) K(1) K(1) S(1) 169.55(4) 1_555 3_655 4_445 2_545 yes
K(1) K(1) K(1) S(1) 26.07(3) 1_555 3_655 4_445 3_645 yes
K(1) K(1) K(1) O(1) 116.88(4) 1_555 3_655 4_445 4_445 yes
K(1) K(1) K(1) O(1) -158.81(4) 1_555 3_655 4_445 2_545 yes
K(1) K(1) K(1) O(1) -46.71(5) 1_555 3_655 4_445 3_655 yes
K(1) K(1) K(1) O(2) -81.99(5) 1_555 3_655 4_445 2_545 yes
K(1) K(1) K(1) C(7) -153.96(5) 1_555 3_655 4_445 2_545 yes
K(1) K(1) K(1) K(1) 159.98(2) 1_555 3_655 4_455 2_555 yes
K(1) K(1) K(1) K(1) -109.44(3) 1_555 3_655 4_455 3_665 yes
K(1) K(1) K(1) S(1) 107.51(2) 1_555 3_655 4_455 2_555 yes
K(1) K(1) K(1) S(1) -154.09(2) 1_555 3_655 4_455 4_455 yes
K(1) K(1) K(1) O(1) 133.40(3) 1_555 3_655 4_455 2_555 yes
K(1) K(1) K(1) O(1) -153.31(6) 1_555 3_655 4_455 4_455 yes
K(1) K(1) K(1) O(1) -54.85(7) 1_555 3_655 4_455 3_665 yes
K(1) K(1) K(1) O(2) 63.39(4) 1_555 3_655 4_455 2_555 yes
K(1) K(1) K(1) C(7) 113.55(4) 1_555 3_655 4_455 2_555 yes
K(1) K(1) S(1) C(7) 80.15(8) 1_555 3_655 1_555 1_555 yes
K(1) K(1) S(1) C(7) 42.73(8) 1_555 3_655 4_445 4_445 yes
K(1) K(1) S(1) C(7) 67.95(7) 1_555 3_655 3_655 3_655 yes
K(1) K(1) O(1) C(7) -101.8(1) 1_555 3_655 1_555 1_555 yes
K(1) K(1) O(1) C(7) -101.8(4) 1_555 3_655 4_455 4_455 yes
K(1) K(1) O(1) C(7) -84.6(1) 1_555 3_655 3_655 3_655 yes
K(1) K(1) O(2) C(2) 16.0(2) 1_555 3_655 1_555 1_555 yes
K(1) K(1) O(2) C(8) -170.9(2) 1_555 3_655 1_555 1_555 yes
K(1) K(1) C(7) S(1) -72.57(7) 1_555 3_655 1_555 1_555 yes
K(1) K(1) C(7) O(1) 56.6(1) 1_555 3_655 1_555 1_555 yes
K(1) K(1) C(7) C(1) 170.0(2) 1_555 3_655 1_555 1_555 yes
K(1) S(1) K(1) S(1) 58.35(2) 1_555 1_555 2_645 4_545 yes
K(1) S(1) K(1) S(1) -30.23(3) 1_555 1_555 2_645 2_645 yes
K(1) S(1) K(1) O(1) 71.16(4) 1_555 1_555 2_645 4_545 yes
K(1) S(1) K(1) O(1) -13.12(4) 1_555 1_555 2_645 2_645 yes
K(1) S(1) K(1) O(2) 126.54(4) 1_555 1_555 2_645 4_545 yes
K(1) S(1) K(1) C(7) 76.66(4) 1_555 1_555 2_645 4_545 yes
K(1) S(1) K(1) S(1) 138.81(2) 1_555 1_555 3_655 4_445 yes
K(1) S(1) K(1) S(1) 0.0 1_555 1_555 3_655 3_655 yes
K(1) S(1) K(1) O(1) -56.02(4) 1_555 1_555 3_655 1_555 yes
K(1) S(1) K(1) O(1) -117.5(1) 1_555 1_555 3_655 4_455 yes
K(1) S(1) K(1) O(1) 43.84(4) 1_555 1_555 3_655 3_655 yes
K(1) S(1) K(1) O(2) -138.22(4) 1_555 1_555 3_655 1_555 yes
K(1) S(1) K(1) C(7) -80.15(8) 1_555 1_555 3_655 1_555 yes
K(1) S(1) C(7) O(1) 20.8(2) 1_555 1_555 1_555 1_555 yes
K(1) S(1) C(7) C(1) -161.3(2) 1_555 1_555 1_555 1_555 yes
K(1) S(1) K(1) S(1) -22.06(6) 1_555 2_655 4_555 4_555 yes
K(1) S(1) K(1) O(1) 21.78(7) 1_555 2_655 4_555 4_555 yes
K(1) S(1) K(1) O(1) -78.09(7) 1_555 2_655 4_555 2_655 yes
K(1) S(1) K(1) O(1) -139.5(1) 1_555 2_655 4_555 3_765 yes
K(1) S(1) K(1) O(2) -160.29(7) 1_555 2_655 4_555 2_655 yes
K(1) S(1) K(1) C(7) -102.22(10) 1_555 2_655 4_555 2_655 yes
K(1) S(1) K(1) S(1) 171.57(2) 1_555 2_655 2_655 4_555 yes
K(1) S(1) K(1) O(1) 13.72(4) 1_555 2_655 2_655 1_555 yes
K(1) S(1) K(1) O(1) 132.26(4) 1_555 2_655 2_655 4_555 yes
K(1) S(1) K(1) O(1) -129.91(5) 1_555 2_655 2_655 2_655 yes
K(1) S(1) K(1) O(2) 107.23(6) 1_555 2_655 2_655 4_555 yes
K(1) S(1) K(1) C(7) 142.62(4) 1_555 2_655 2_655 4_555 yes
K(1) S(1) C(7) O(1) 90.2(2) 1_555 2_655 2_655 2_655 yes
K(1) S(1) C(7) C(1) -91.9(2) 1_555 2_655 2_655 2_655 yes
K(1) S(1) K(1) S(1) -80.72(7) 1_555 3_655 4_455 2_555 yes
K(1) S(1) K(1) S(1) 7.86(8) 1_555 3_655 4_455 4_455 yes
K(1) S(1) K(1) O(1) -93.53(8) 1_555 3_655 4_455 2_555 yes
K(1) S(1) K(1) O(1) -9.25(8) 1_555 3_655 4_455 4_455 yes
K(1) S(1) K(1) O(1) 124.78(7) 1_555 3_655 4_455 3_665 yes
K(1) S(1) K(1) O(2) -148.91(7) 1_555 3_655 4_455 2_555 yes
K(1) S(1) K(1) C(7) -99.03(7) 1_555 3_655 4_455 2_555 yes
K(1) S(1) K(1) S(1) 0.0 1_555 3_655 3_655 1_555 yes
K(1) S(1) K(1) S(1) -80.89(3) 1_555 3_655 3_655 4_445 yes
K(1) S(1) K(1) O(1) 39.31(3) 1_555 3_655 3_655 1_555 yes
K(1) S(1) K(1) O(1) 157.85(4) 1_555 3_655 3_655 4_455 yes
K(1) S(1) K(1) O(1) -58.52(5) 1_555 3_655 3_655 3_655 yes
K(1) S(1) K(1) O(2) 64.33(6) 1_555 3_655 3_655 1_555 yes
K(1) S(1) K(1) C(7) 28.95(4) 1_555 3_655 3_655 1_555 yes
K(1) S(1) C(7) O(1) 65.3(2) 1_555 3_655 3_655 3_655 yes
K(1) S(1) C(7) C(1) -112.6(2) 1_555 3_655 3_655 3_655 yes
K(1) O(1) K(1) S(1) -133.91(8) 1_555 1_555 2_655 4_555 yes
K(1) O(1) K(1) S(1) -15.51(4) 1_555 1_555 2_655 2_655 yes
K(1) O(1) K(1) O(1) -87.38(7) 1_555 1_555 2_655 4_555 yes
K(1) O(1) K(1) O(1) 22.11(6) 1_555 1_555 2_655 2_655 yes
K(1) O(1) K(1) O(2) -152.90(5) 1_555 1_555 2_655 4_555 yes
K(1) O(1) K(1) C(7) -111.55(6) 1_555 1_555 2_655 4_555 yes
K(1) O(1) K(1) S(1) 70.31(4) 1_555 1_555 3_655 1_555 yes
K(1) O(1) K(1) S(1) 87.64(5) 1_555 1_555 3_655 4_445 yes
K(1) O(1) K(1) S(1) -50.26(3) 1_555 1_555 3_655 3_655 yes
K(1) O(1) K(1) O(1) -134.70(6) 1_555 1_555 3_655 4_455 yes
K(1) O(1) K(1) O(1) 0.0 1_555 1_555 3_655 3_655 yes
K(1) O(1) K(1) O(2) 147.67(6) 1_555 1_555 3_655 1_555 yes
K(1) O(1) K(1) C(7) 101.8(1) 1_555 1_555 3_655 1_555 yes
K(1) O(1) C(7) S(1) -23.9(2) 1_555 1_555 1_555 1_555 yes
K(1) O(1) C(7) C(1) 158.2(1) 1_555 1_555 1_555 1_555 yes
K(1) O(1) K(1) S(1) 45.93(4) 1_555 2_645 4_545 4_545 yes
K(1) O(1) K(1) S(1) 166.51(8) 1_555 2_645 4_545 2_645 yes
K(1) O(1) K(1) S(1) -176.17(3) 1_555 2_645 4_545 3_745 yes
K(1) O(1) K(1) O(1) 96.19(6) 1_555 2_645 4_545 4_545 yes
K(1) O(1) K(1) O(1) -38.5(1) 1_555 2_645 4_545 3_755 yes
K(1) O(1) K(1) O(2) -116.13(7) 1_555 2_645 4_545 2_645 yes
K(1) O(1) K(1) C(7) -162.0(2) 1_555 2_645 4_545 2_645 yes
K(1) O(1) K(1) S(1) 15.36(4) 1_555 2_645 2_645 1_555 yes
K(1) O(1) K(1) S(1) -61.45(4) 1_555 2_645 2_645 4_545 yes
K(1) O(1) K(1) S(1) -179.00(7) 1_555 2_645 2_645 2_645 yes
K(1) O(1) K(1) O(1) -107.53(6) 1_555 2_645 2_645 4_545 yes
K(1) O(1) K(1) O(2) -58.58(9) 1_555 2_645 2_645 4_545 yes
K(1) O(1) K(1) C(7) -85.47(6) 1_555 2_645 2_645 4_545 yes
K(1) O(1) C(7) S(1) -167.3(3) 1_555 2_645 2_645 2_645 yes
K(1) O(1) C(7) C(1) 14.7(5) 1_555 2_645 2_645 2_645 yes
K(1) O(1) K(1) S(1) 112.39(5) 1_555 3_655 4_445 4_445 yes
K(1) O(1) K(1) S(1) -129.22(8) 1_555 3_655 4_445 2_545 yes
K(1) O(1) K(1) S(1) -32.00(6) 1_555 3_655 4_445 3_645 yes
K(1) O(1) K(1) O(1) 74.77(7) 1_555 3_655 4_445 4_445 yes
K(1) O(1) K(1) O(1) -175.75(2) 1_555 3_655 4_445 2_545 yes
K(1) O(1) K(1) O(2) -110.22(6) 1_555 3_655 4_445 2_545 yes
K(1) O(1) K(1) C(7) -151.58(5) 1_555 3_655 4_445 2_545 yes
K(1) O(1) K(1) S(1) -46.08(3) 1_555 3_655 3_655 1_555 yes
K(1) O(1) K(1) S(1) -122.90(4) 1_555 3_655 3_655 4_445 yes
K(1) O(1) K(1) S(1) 71.47(4) 1_555 3_655 3_655 3_655 yes
K(1) O(1) K(1) O(1) 0.0 1_555 3_655 3_655 1_555 yes
K(1) O(1) K(1) O(1) 123.48(4) 1_555 3_655 3_655 4_455 yes
K(1) O(1) K(1) O(2) -48.95(8) 1_555 3_655 3_655 1_555 yes
K(1) O(1) K(1) C(7) -22.06(5) 1_555 3_655 3_655 1_555 yes
K(1) O(1) C(7) S(1) -70.1(2) 1_555 3_655 3_655 3_655 yes
K(1) O(1) C(7) C(1) 107.8(2) 1_555 3_655 3_655 3_655 yes
K(1) O(2) C(2) C(1) 15.3(3) 1_555 3_655 3_655 3_655 yes
K(1) O(2) C(2) C(3) -163.0(2) 1_555 3_655 3_655 3_655 yes
K(1) C(7) C(1) C(2) -11.1(2) 1_555 3_655 3_655 3_655 yes
K(1) C(7) C(1) C(6) 167.1(2) 1_555 3_655 3_655 3_655 yes
S(1) K(1) K(1) S(1) -100.77(2) 1_555 1_555 2_645 4_545 yes
S(1) K(1) K(1) S(1) 160.83(2) 1_555 1_555 2_645 2_645 yes
S(1) K(1) K(1) O(1) -126.66(4) 1_555 1_555 2_645 4_545 yes
S(1) K(1) K(1) O(1) 160.05(6) 1_555 1_555 2_645 2_645 yes
S(1) K(1) K(1) O(2) -56.65(4) 1_555 1_555 2_645 4_545 yes
S(1) K(1) K(1) C(7) -106.81(4) 1_555 1_555 2_645 4_545 yes
S(1) K(1) K(1) S(1) 144.52(4) 1_555 1_555 2_655 4_555 yes
S(1) K(1) K(1) S(1) 160.83(2) 1_555 1_555 2_655 2_655 yes
S(1) K(1) K(1) O(1) 0.77(6) 1_555 1_555 2_655 1_555 yes
S(1) K(1) K(1) O(1) 112.88(4) 1_555 1_555 2_655 4_555 yes
S(1) K(1) K(1) O(1) -162.81(4) 1_555 1_555 2_655 2_655 yes
S(1) K(1) K(1) O(2) 36.05(5) 1_555 1_555 2_655 4_555 yes
S(1) K(1) K(1) C(7) 108.02(5) 1_555 1_555 2_655 4_555 yes
S(1) K(1) K(1) S(1) -44.40(2) 1_555 1_555 3_655 4_445 yes
S(1) K(1) K(1) S(1) 180.0 1_555 1_555 3_655 3_655 yes
S(1) K(1) K(1) O(1) 69.69(5) 1_555 1_555 3_655 1_555 yes
S(1) K(1) K(1) O(1) 144.54(6) 1_555 1_555 3_655 4_455 yes
S(1) K(1) K(1) O(1) -110.31(5) 1_555 1_555 3_655 3_655 yes
S(1) K(1) K(1) O(2) 38.91(4) 1_555 1_555 3_655 1_555 yes
S(1) K(1) K(1) C(7) 39.85(5) 1_555 1_555 3_655 1_555 yes
S(1) K(1) S(1) K(1) -7.86(8) 1_555 1_555 2_655 4_555 yes
S(1) K(1) S(1) K(1) -30.23(3) 1_555 1_555 2_655 2_655 yes
S(1) K(1) S(1) C(7) -99.75(8) 1_555 1_555 2_655 2_655 yes
S(1) K(1) S(1) K(1) 22.06(6) 1_555 1_555 3_655 4_455 yes
S(1) K(1) S(1) K(1) 0.0 1_555 1_555 3_655 3_655 yes
S(1) K(1) S(1) C(7) -80.15(8) 1_555 1_555 3_655 3_655 yes
S(1) K(1) O(1) C(7) 13.1(1) 1_555 1_555 1_555 1_555 yes
S(1) K(1) O(1) C(7) 128.8(4) 1_555 1_555 2_645 2_645 yes
S(1) K(1) O(1) C(7) 152.1(1) 1_555 1_555 3_655 3_655 yes
S(1) K(1) O(2) C(2) 30.4(2) 1_555 1_555 3_655 3_655 yes
S(1) K(1) O(2) C(8) -142.7(1) 1_555 1_555 3_655 3_655 yes
S(1) K(1) C(7) O(1) -26.5(1) 1_555 1_555 3_655 3_655 yes
S(1) K(1) C(7) C(1) -139.9(1) 1_555 1_555 3_655 3_655 yes
S(1) K(1) K(1) S(1) 127.16(3) 1_555 2_645 1_555 2_655 yes
S(1) K(1) K(1) S(1) -16.31(5) 1_555 2_645 1_555 3_655 yes
S(1) K(1) K(1) O(1) 36.36(4) 1_555 2_645 1_555 1_555 yes
S(1) K(1) K(1) O(1) -160.05(6) 1_555 2_645 1_555 2_645 yes
S(1) K(1) K(1) O(1) -47.95(4) 1_555 2_645 1_555 3_655 yes
S(1) K(1) K(1) O(2) -124.77(5) 1_555 2_645 1_555 3_655 yes
S(1) K(1) K(1) C(7) -52.80(5) 1_555 2_645 1_555 3_655 yes
S(1) K(1) K(1) S(1) 44.40(2) 1_555 2_645 4_545 4_545 yes
S(1) K(1) K(1) S(1) -135.60(2) 1_555 2_645 4_545 2_645 yes
S(1) K(1) K(1) S(1) -180.0 1_555 2_645 4_545 3_745 yes
S(1) K(1) K(1) O(1) 114.10(5) 1_555 2_645 4_545 4_545 yes
S(1) K(1) K(1) O(1) -65.90(5) 1_555 2_645 4_545 2_645 yes
S(1) K(1) K(1) O(1) 8.95(7) 1_555 2_645 4_545 3_755 yes
S(1) K(1) K(1) O(2) -96.69(4) 1_555 2_645 4_545 2_645 yes
S(1) K(1) K(1) C(7) -95.75(5) 1_555 2_645 4_545 2_645 yes
S(1) K(1) S(1) K(1) -138.81(2) 1_555 2_645 4_545 4_545 yes
S(1) K(1) S(1) K(1) -116.75(6) 1_555 2_645 4_545 3_755 yes
S(1) K(1) S(1) C(7) 141.04(7) 1_555 2_645 4_545 4_545 yes
S(1) K(1) S(1) K(1) -107.55(4) 1_555 2_645 2_645 1_545 yes
S(1) K(1) S(1) K(1) 80.89(3) 1_555 2_645 2_645 4_545 yes
S(1) K(1) S(1) C(7) 12.93(8) 1_555 2_645 2_645 2_645 yes
S(1) K(1) O(1) C(7) 14.2(1) 1_555 2_645 4_545 4_545 yes
S(1) K(1) O(1) C(7) -152.5(1) 1_555 2_645 2_645 2_645 yes
S(1) K(1) O(2) C(2) -127.3(2) 1_555 2_645 4_545 4_545 yes
S(1) K(1) O(2) C(8) 59.5(2) 1_555 2_645 4_545 4_545 yes
S(1) K(1) C(7) O(1) -167.9(1) 1_555 2_645 4_545 4_545 yes
S(1) K(1) C(7) C(1) 78.7(1) 1_555 2_645 4_545 4_545 yes
S(1) K(1) K(1) S(1) -135.60(2) 1_555 3_655 1_555 2_655 yes
S(1) K(1) K(1) S(1) -180.0 1_555 3_655 1_555 3_655 yes
S(1) K(1) K(1) O(1) -69.69(5) 1_555 3_655 1_555 1_555 yes
S(1) K(1) K(1) O(1) 35.46(6) 1_555 3_655 1_555 2_645 yes
S(1) K(1) K(1) O(1) 110.31(5) 1_555 3_655 1_555 3_655 yes
S(1) K(1) K(1) O(2) 141.09(4) 1_555 3_655 1_555 3_655 yes
S(1) K(1) K(1) C(7) 140.15(5) 1_555 3_655 1_555 3_655 yes
S(1) K(1) K(1) S(1) 100.77(2) 1_555 3_655 4_445 4_445 yes
S(1) K(1) K(1) S(1) 117.08(4) 1_555 3_655 4_445 2_545 yes
S(1) K(1) K(1) S(1) -26.39(3) 1_555 3_655 4_445 3_645 yes
S(1) K(1) K(1) O(1) 64.41(4) 1_555 3_655 4_445 4_445 yes
S(1) K(1) K(1) O(1) 148.72(4) 1_555 3_655 4_445 2_545 yes
S(1) K(1) K(1) O(1) -99.18(6) 1_555 3_655 4_445 3_655 yes
S(1) K(1) K(1) O(2) -134.46(5) 1_555 3_655 4_445 2_545 yes
S(1) K(1) K(1) C(7) 153.57(5) 1_555 3_655 4_445 2_545 yes
S(1) K(1) K(1) S(1) 117.08(4) 1_555 3_655 4_455 2_555 yes
S(1) K(1) K(1) S(1) -144.52(4) 1_555 3_655 4_455 4_455 yes
S(1) K(1) K(1) O(1) 142.97(5) 1_555 3_655 4_455 2_555 yes
S(1) K(1) K(1) O(1) -143.74(7) 1_555 3_655 4_455 4_455 yes
S(1) K(1) K(1) O(1) -45.28(9) 1_555 3_655 4_455 3_665 yes
S(1) K(1) K(1) O(2) 72.96(6) 1_555 3_655 4_455 2_555 yes
S(1) K(1) K(1) C(7) 123.12(5) 1_555 3_655 4_455 2_555 yes
S(1) K(1) S(1) K(1) -58.35(2) 1_555 3_655 4_445 4_445 yes
S(1) K(1) S(1) K(1) -80.72(7) 1_555 3_655 4_445 2_545 yes
S(1) K(1) S(1) C(7) 11.17(8) 1_555 3_655 4_445 4_445 yes
S(1) K(1) S(1) K(1) 0.0 1_555 3_655 3_655 1_555 yes
S(1) K(1) S(1) K(1) -171.57(2) 1_555 3_655 3_655 4_455 yes
S(1) K(1) S(1) C(7) 67.95(7) 1_555 3_655 3_655 3_655 yes
S(1) K(1) O(1) C(7) -31.5(1) 1_555 3_655 1_555 1_555 yes
S(1) K(1) O(1) C(7) -10.4(5) 1_555 3_655 4_455 4_455 yes
S(1) K(1) O(1) C(7) -130.6(1) 1_555 3_655 3_655 3_655 yes
S(1) K(1) O(2) C(2) 46.0(2) 1_555 3_655 1_555 1_555 yes
S(1) K(1) O(2) C(8) -140.9(2) 1_555 3_655 1_555 1_555 yes
S(1) K(1) C(7) O(1) 129.2(2) 1_555 3_655 1_555 1_555 yes
S(1) K(1) C(7) C(1) -117.4(2) 1_555 3_655 1_555 1_555 yes
S(1) C(7) K(1) O(1) -129.2(2) 1_555 1_555 3_655 1_555 yes
S(1) C(7) K(1) O(1) 160.81(7) 1_555 1_555 3_655 4_455 yes
S(1) C(7) K(1) O(1) -52.09(7) 1_555 1_555 3_655 3_655 yes
S(1) C(7) K(1) O(2) 106.30(9) 1_555 1_555 3_655 1_555 yes
S(1) C(7) C(1) C(2) -84.0(2) 1_555 1_555 1_555 1_555 yes
S(1) C(7) C(1) C(6) 97.8(2) 1_555 1_555 1_555 1_555 yes
O(1) K(1) K(1) O(1) -90.30(5) 1_555 1_555 2_645 4_545 yes
O(1) K(1) K(1) O(1) -163.59(3) 1_555 1_555 2_645 2_645 yes
O(1) K(1) K(1) O(2) -20.29(6) 1_555 1_555 2_645 4_545 yes
O(1) K(1) K(1) C(7) -70.45(5) 1_555 1_555 2_645 4_545 yes
O(1) K(1) K(1) O(1) 112.10(7) 1_555 1_555 2_655 4_555 yes
O(1) K(1) K(1) O(1) -163.59(3) 1_555 1_555 2_655 2_655 yes
O(1) K(1) K(1) O(2) 35.28(7) 1_555 1_555 2_655 4_555 yes
O(1) K(1) K(1) C(7) 107.25(8) 1_555 1_555 2_655 4_555 yes
O(1) K(1) K(1) O(1) 74.85(7) 1_555 1_555 3_655 4_455 yes
O(1) K(1) K(1) O(1) -180.0 1_555 1_555 3_655 3_655 yes
O(1) K(1) K(1) O(2) -30.79(6) 1_555 1_555 3_655 1_555 yes
O(1) K(1) K(1) C(7) -29.85(7) 1_555 1_555 3_655 1_555 yes
O(1) K(1) S(1) C(7) -9.43(8) 1_555 1_555 1_555 1_555 yes
O(1) K(1) S(1) C(7) -82.64(9) 1_555 1_555 2_655 2_655 yes
O(1) K(1) S(1) C(7) -123.99(8) 1_555 1_555 3_655 3_655 yes
O(1) K(1) O(1) K(1) -74.77(7) 1_555 1_555 2_645 4_545 yes
O(1) K(1) O(1) K(1) 22.11(6) 1_555 1_555 2_645 2_645 yes
O(1) K(1) O(1) C(7) 166.4(4) 1_555 1_555 2_645 2_645 yes
O(1) K(1) O(1) K(1) -96.19(6) 1_555 1_555 3_655 4_445 yes
O(1) K(1) O(1) K(1) 0.0 1_555 1_555 3_655 3_655 yes
O(1) K(1) O(1) C(7) 101.8(1) 1_555 1_555 3_655 3_655 yes
O(1) K(1) O(2) C(2) -48.9(2) 1_555 1_555 3_655 3_655 yes
O(1) K(1) O(2) C(8) 137.9(2) 1_555 1_555 3_655 3_655 yes
O(1) K(1) C(7) C(1) 169.5(1) 1_555 1_555 3_655 3_655 yes
O(1) K(1) K(1) O(1) -98.46(10) 1_555 2_655 1_555 2_645 yes
O(1) K(1) K(1) O(1) 73.29(7) 1_555 2_655 1_555 3_655 yes
O(1) K(1) K(1) O(2) 143.30(7) 1_555 2_655 1_555 3_655 yes
O(1) K(1) K(1) C(7) 93.14(7) 1_555 2_655 1_555 3_655 yes
O(1) K(1) K(1) O(1) -74.85(7) 1_555 2_655 4_555 4_555 yes
O(1) K(1) K(1) O(1) 105.15(7) 1_555 2_655 4_555 2_655 yes
O(1) K(1) K(1) O(1) 180.0 1_555 2_655 4_555 3_765 yes
O(1) K(1) K(1) O(2) 74.36(7) 1_555 2_655 4_555 2_655 yes
O(1) K(1) K(1) C(7) 75.30(8) 1_555 2_655 4_555 2_655 yes
O(1) K(1) S(1) C(7) 37.3(1) 1_555 2_655 4_555 4_555 yes
O(1) K(1) S(1) C(7) 134.20(8) 1_555 2_655 2_655 2_655 yes
O(1) K(1) O(1) K(1) 134.70(6) 1_555 2_655 4_555 4_555 yes
O(1) K(1) O(1) C(7) -123.5(1) 1_555 2_655 4_555 4_555 yes
O(1) K(1) O(1) K(1) -123.48(4) 1_555 2_655 2_655 4_555 yes
O(1) K(1) O(1) C(7) -38.9(1) 1_555 2_655 2_655 2_655 yes
O(1) K(1) O(2) C(2) 125.4(2) 1_555 2_655 4_555 4_555 yes
O(1) K(1) O(2) C(8) -47.7(2) 1_555 2_655 4_555 4_555 yes
O(1) K(1) C(7) C(1) -43.4(2) 1_555 2_655 4_555 4_555 yes
O(1) K(1) K(1) O(1) 105.15(7) 1_555 3_655 1_555 2_645 yes
O(1) K(1) K(1) O(1) 180.0 1_555 3_655 1_555 3_655 yes
O(1) K(1) K(1) O(2) -149.21(6) 1_555 3_655 1_555 3_655 yes
O(1) K(1) K(1) C(7) -150.15(7) 1_555 3_655 1_555 3_655 yes
O(1) K(1) K(1) O(1) 90.30(5) 1_555 3_655 4_445 4_445 yes
O(1) K(1) K(1) O(1) 174.61(3) 1_555 3_655 4_445 2_545 yes
O(1) K(1) K(1) O(1) -73.29(7) 1_555 3_655 4_445 3_655 yes
O(1) K(1) K(1) O(2) -108.57(5) 1_555 3_655 4_445 2_545 yes
O(1) K(1) K(1) C(7) 179.46(6) 1_555 3_655 4_445 2_545 yes
O(1) K(1) K(1) O(1) 174.61(3) 1_555 3_655 4_455 2_555 yes
O(1) K(1) K(1) O(1) -112.10(7) 1_555 3_655 4_455 4_455 yes
O(1) K(1) K(1) O(1) -13.6(1) 1_555 3_655 4_455 3_665 yes
O(1) K(1) K(1) O(2) 104.60(5) 1_555 3_655 4_455 2_555 yes
O(1) K(1) K(1) C(7) 154.76(5) 1_555 3_655 4_455 2_555 yes
O(1) K(1) S(1) C(7) 24.13(8) 1_555 3_655 1_555 1_555 yes
O(1) K(1) S(1) C(7) -1.64(9) 1_555 3_655 4_445 4_445 yes
O(1) K(1) S(1) C(7) 107.26(8) 1_555 3_655 3_655 3_655 yes
O(1) K(1) O(1) K(1) -175.75(2) 1_555 3_655 4_455 2_555 yes
O(1) K(1) O(1) K(1) 87.38(7) 1_555 3_655 4_455 4_455 yes
O(1) K(1) O(1) C(7) -56.9(4) 1_555 3_655 4_455 4_455 yes
O(1) K(1) O(1) K(1) 0.0 1_555 3_655 3_655 1_555 yes
O(1) K(1) O(1) K(1) 107.53(6) 1_555 3_655 3_655 4_445 yes
O(1) K(1) O(1) C(7) -84.6(1) 1_555 3_655 3_655 3_655 yes
O(1) K(1) O(2) C(2) -4.7(2) 1_555 3_655 1_555 1_555 yes
O(1) K(1) O(2) C(8) 168.4(2) 1_555 3_655 1_555 1_555 yes
O(1) K(1) C(7) C(1) 113.4(2) 1_555 3_655 1_555 1_555 yes
O(1) C(7) K(1) O(2) -124.5(1) 1_555 1_555 3_655 1_555 yes
O(1) C(7) C(1) C(2) 94.2(2) 1_555 1_555 1_555 1_555 yes
O(1) C(7) C(1) C(6) -84.1(3) 1_555 1_555 1_555 1_555 yes
O(2) K(1) K(1) O(2) -180.0 1_555 3_655 1_555 3_655 yes
O(2) K(1) K(1) C(7) 179.06(6) 1_555 3_655 1_555 3_655 yes
O(2) K(1) K(1) O(2) -178.58(1) 1_555 3_655 4_445 2_545 yes
O(2) K(1) K(1) C(7) 109.45(6) 1_555 3_655 4_445 2_545 yes
O(2) K(1) K(1) O(2) -178.58(1) 1_555 3_655 4_455 2_555 yes
O(2) K(1) K(1) C(7) -128.42(6) 1_555 3_655 4_455 2_555 yes
O(2) K(1) S(1) C(7) -58.07(8) 1_555 3_655 1_555 1_555 yes
O(2) K(1) S(1) C(7) -57.02(9) 1_555 3_655 4_445 4_445 yes
O(2) K(1) S(1) C(7) 132.29(9) 1_555 3_655 3_655 3_655 yes
O(2) K(1) O(1) C(7) 45.8(1) 1_555 3_655 1_555 1_555 yes
O(2) K(1) O(1) C(7) 8.6(4) 1_555 3_655 4_455 4_455 yes
O(2) K(1) O(1) C(7) -133.5(1) 1_555 3_655 3_655 3_655 yes
O(2) K(1) C(7) C(1) -11.1(1) 1_555 3_655 1_555 1_555 yes
O(2) C(2) C(1) C(6) 177.8(2) 1_555 1_555 1_555 1_555 yes
O(2) C(2) C(1) C(7) -0.5(3) 1_555 1_555 1_555 1_555 yes
O(2) C(2) C(3) C(4) -178.8(2) 1_555 1_555 1_555 1_555 yes
C(1) C(2) O(2) C(8) 172.1(2) 1_555 1_555 1_555 1_555 yes
C(1) C(2) C(3) C(4) -0.6(4) 1_555 1_555 1_555 1_555 yes
C(1) C(6) C(5) C(4) -0.8(4) 1_555 1_555 1_555 1_555 yes
C(2) O(2) K(1) C(7) 15.1(2) 1_555 1_555 3_655 1_555 yes
C(2) C(1) C(6) C(5) 1.3(3) 1_555 1_555 1_555 1_555 yes
C(2) C(3) C(4) C(5) 1.1(4) 1_555 1_555 1_555 1_555 yes
C(3) C(2) O(2) C(8) -9.6(3) 1_555 1_555 1_555 1_555 yes
C(3) C(2) C(1) C(6) -0.6(3) 1_555 1_555 1_555 1_555 yes
C(3) C(2) C(1) C(7) -178.9(2) 1_555 1_555 1_555 1_555 yes
C(3) C(4) C(5) C(6) -0.5(4) 1_555 1_555 1_555 1_555 yes
C(5) C(6) C(1) C(7) 179.6(2) 1_555 1_555 1_555 1_555 yes
C(7) K(1) K(1) C(7) -180.0 1_555 3_655 1_555 3_655 yes
C(7) K(1) K(1) C(7) 159.61(4) 1_555 3_655 4_445 2_545 yes
C(7) K(1) K(1) C(7) 159.61(4) 1_555 3_655 4_455 2_555 yes
C(7) K(1) O(2) C(8) -171.8(2) 1_555 3_655 1_555 1_555 yes
